data_4334474
loop_
_publ_author_name
'Johanna Heine'
'Silke Santner'
'Stefanie Dehnen'

_publ_section_title
;
 Synthesis of Complex Polymeric Telluridoindates from KInTe2
;
_journal_name_full 'Inorganic Chemistry'
_journal_page_first 4424
_journal_page_last 4430
_journal_paper_doi 10.1021/ic302613g
_journal_volume 52
_journal_year 2013
_chemical_formula_sum 'In24 Te46'
_chemical_formula_weight 8625.28
_chemical_name_systematic
;
 ?
;
_space_group_IT_number 119
_symmetry_cell_setting tetragonal
_symmetry_space_group_name_Hall 'I -4 -2'
_symmetry_space_group_name_H-M 'I -4 m 2'
_atom_sites_solution_primary direct
_atom_sites_solution_secondary difmap
_audit_creation_method SHELXL-97
_cell_angle_alpha 90.00
_cell_angle_beta 90.00
_cell_angle_gamma 90.00
_cell_formula_units_Z 4
_cell_length_a 27.762(13)
_cell_length_b 27.762(13)
_cell_length_c 36.444(11)
_cell_measurement_reflns_used 14479
_cell_measurement_temperature 100(2)
_cell_measurement_theta_max 25.66
_cell_measurement_theta_min 4.55
_cell_volume 28088(2)
_computing_structure_refinement 'SHELXL-97 (Sheldrick, 2008)'
_diffrn_ambient_temperature 100(2)
_diffrn_measured_fraction_theta_full 0.987
_diffrn_measured_fraction_theta_max 0.987
_diffrn_measurement_device_type 'Stoe IPDS 2'
_diffrn_measurement_method \w-scan
_diffrn_radiation_monochromator graphite
_diffrn_radiation_source 'fine-focus sealed tube'
_diffrn_radiation_type MoK\a
_diffrn_radiation_wavelength 0.71073
_diffrn_reflns_av_R_equivalents 0.1193
_diffrn_reflns_av_sigmaI/netI 0.2736
_diffrn_reflns_limit_h_max 35
_diffrn_reflns_limit_h_min -30
_diffrn_reflns_limit_k_max 35
_diffrn_reflns_limit_k_min -30
_diffrn_reflns_limit_l_max 46
_diffrn_reflns_limit_l_min -31
_diffrn_reflns_number 55026
_diffrn_reflns_theta_full 26.81
_diffrn_reflns_theta_max 26.81
_diffrn_reflns_theta_min 4.61
_exptl_absorpt_coefficient_mu 6.615
_exptl_absorpt_correction_T_max 0.8651
_exptl_absorpt_correction_T_min 0.4012
_exptl_absorpt_correction_type numerical
_exptl_absorpt_process_details '(<i>X-AREA</i>; Stoe & Cie, 2011)'
_exptl_crystal_colour red
_exptl_crystal_density_diffrn 2.040
_exptl_crystal_description needle
_exptl_crystal_F_000 14272
_exptl_crystal_size_max 0.33
_exptl_crystal_size_mid 0.068
_exptl_crystal_size_min 0.020
_refine_diff_density_max 1.580
_refine_diff_density_min -1.314
_refine_diff_density_rms 0.171
_refine_ls_abs_structure_details 'Flack H D (1983), Acta Cryst. A39, 876-881'
_refine_ls_abs_structure_Flack 0.3(2)
_refine_ls_extinction_method none
_refine_ls_goodness_of_fit_ref 0.768
_refine_ls_hydrogen_treatment none
_refine_ls_matrix_type full
_refine_ls_number_parameters 156
_refine_ls_number_reflns 15468
_refine_ls_number_restraints 0
_refine_ls_restrained_S_all 0.768
_refine_ls_R_factor_all 0.2949
_refine_ls_R_factor_gt 0.0732
_refine_ls_shift/su_max 0.000
_refine_ls_shift/su_mean 0.000
_refine_ls_structure_factor_coef Fsqd
_refine_ls_weighting_details 'calc w=1/[\s^2^(Fo^2^)+(0.0400P)^2^+0.0000P] where P=(Fo^2^+2Fc^2^)/3'
_refine_ls_weighting_scheme calc
_refine_ls_wR_factor_gt 0.1486
_refine_ls_wR_factor_ref 0.1754
_reflns_number_gt 2841
_reflns_number_total 15468
_reflns_threshold_expression >2\s(I)
_cod_data_source_file ic302613g_si_004.cif
_cod_data_source_block compound4
_cod_original_cell_volume 28088(20)
_cod_database_code 4334474

loop_
_symmetry_equiv_pos_as_xyz
'x, y, z'
'y, -x, -z'
'-x, -y, z'
'-y, x, -z'
'-x, y, z'
'y, x, -z'
'x, -y, z'
'-y, -x, -z'
'x+1/2, y+1/2, z+1/2'
'y+1/2, -x+1/2, -z+1/2'
'-x+1/2, -y+1/2, z+1/2'
'-y+1/2, x+1/2, -z+1/2'
'-x+1/2, y+1/2, z+1/2'
'y+1/2, x+1/2, -z+1/2'
'x+1/2, -y+1/2, z+1/2'
'-y+1/2, -x+1/2, -z+1/2'

loop_
_atom_site_label
_atom_site_type_symbol
_atom_site_fract_x
_atom_site_fract_y
_atom_site_fract_z
_atom_site_U_iso_or_equiv
_atom_site_adp_type
_atom_site_occupancy
_atom_site_symmetry_multiplicity
_atom_site_calc_flag
_atom_site_refinement_flags
Te1 Te 0.23323(9) 0.11784(13) 0.09418(7) 0.1724(13) Uani 1 1 d .
Te2 Te 0.32678(13) 0.13363(12) -0.00715(7) 0.1692(13) Uani 1 1 d .
Te3 Te 0.24444(14) 0.0000 0.17805(9) 0.1561(16) Uani 1 2 d S
Te4 Te 0.11446(10) 0.23372(16) 0.10328(8) 0.2151(18) Uani 1 1 d .
Te5 Te 0.37647(11) 0.05076(13) 0.10505(9) 0.1870(13) Uani 1 1 d .
Te6 Te 0.38800(9) 0.18185(13) 0.09861(7) 0.1772(14) Uani 1 1 d .
Te7 Te 0.32527(9) 0.12909(13) 0.20228(6) 0.1469(11) Uani 1 1 d .
Te8 Te 0.15627(10) 0.14015(16) 0.19765(8) 0.2000(17) Uani 1 1 d .
Te9 Te 0.15981(11) 0.15981(11) 0.0000 0.1716(19) Uani 1 2 d S
Te10 Te 0.22759(10) 0.09916(9) 0.29914(6) 0.1374(10) Uani 1 1 d .
Te11 Te 0.25631(11) 0.26166(16) 0.14972(11) 0.2100(12) Uani 1 1 d .
Te12 Te 0.24718(14) 0.25282(14) 0.2500 0.246(3) Uani 1 2 d S
Te13 Te 0.26471(13) 0.26524(16) 0.05246(16) 0.258(2) Uani 1 1 d .
In1 In 0.18831(12) 0.18766(18) 0.13780(11) 0.2100(12) Uani 1 1 d .
In2 In 0.29297(10) 0.07268(12) 0.14399(7) 0.1456(12) Uani 1 1 d .
In3 In 0.30460(10) 0.17470(13) 0.05865(6) 0.1459(12) Uani 1 1 d .
In4 In 0.24348(13) 0.16578(11) -0.03958(7) 0.1536(13) Uani 1 1 d .
In5 In 0.34234(10) 0.21301(14) 0.16058(6) 0.1551(13) Uani 1 1 d .
In6 In 0.23836(10) 0.15412(12) 0.23763(6) 0.1390(12) Uani 1 1 d .

loop_
_atom_site_aniso_label
_atom_site_aniso_U_11
_atom_site_aniso_U_22
_atom_site_aniso_U_33
_atom_site_aniso_U_23
_atom_site_aniso_U_13
_atom_site_aniso_U_12
Te1 0.137(2) 0.308(4) 0.0728(16) 0.037(2) -0.0198(18) -0.030(2)
Te2 0.206(3) 0.226(3) 0.0753(16) -0.0057(19) -0.0025(19) 0.025(3)
Te3 0.116(3) 0.256(5) 0.096(2) 0.000 0.002(2) 0.000
Te4 0.119(2) 0.425(5) 0.1014(19) 0.097(3) 0.0177(19) 0.057(3)
Te5 0.159(3) 0.264(4) 0.138(2) -0.013(3) 0.050(2) -0.011(3)
Te6 0.1100(19) 0.331(4) 0.0905(16) -0.027(3) 0.0077(19) -0.024(2)
Te7 0.126(2) 0.254(3) 0.0617(14) -0.0133(18) -0.0097(15) 0.017(2)
Te8 0.122(2) 0.369(5) 0.108(2) 0.084(3) -0.007(2) 0.007(3)
Te9 0.210(3) 0.210(3) 0.094(3) 0.054(2) -0.054(2) -0.056(4)
Te10 0.185(3) 0.153(2) 0.0744(14) 0.0091(16) 0.0113(18) -0.001(2)
Te11 0.1201(18) 0.323(3) 0.187(2) 0.047(2) 0.0120(17) 0.0363(19)
Te12 0.177(3) 0.177(3) 0.384(9) 0.132(4) 0.132(4) 0.048(4)
Te13 0.122(3) 0.217(4) 0.433(7) -0.105(4) 0.057(3) -0.023(3)
In1 0.1201(18) 0.323(3) 0.187(2) 0.047(2) 0.0120(17) 0.0363(19)
In2 0.127(2) 0.241(3) 0.0682(15) -0.010(2) -0.0060(16) 0.007(2)
In3 0.122(2) 0.265(4) 0.0512(13) 0.0108(18) -0.0003(14) -0.019(2)
In4 0.229(4) 0.148(3) 0.0830(17) -0.0016(17) -0.037(2) 0.007(3)
In5 0.118(2) 0.296(4) 0.0512(13) -0.0289(19) -0.0063(14) -0.019(2)
In6 0.128(2) 0.233(3) 0.0559(14) 0.0166(18) 0.0056(15) 0.007(2)

loop_
_atom_type_symbol
_atom_type_description
_atom_type_scat_dispersion_real
_atom_type_scat_dispersion_imag
_atom_type_scat_source
In In -0.7276 1.3100 'International Tables Vol C Tables 4.2.6.8 and 6.1.1.4'
Te Te -0.5308 1.6751 'International Tables Vol C Tables 4.2.6.8 and 6.1.1.4'

loop_
_geom_angle_atom_site_label_1
_geom_angle_atom_site_label_2
_geom_angle_atom_site_label_3
_geom_angle
_geom_angle_site_symmetry_1
_geom_angle_site_symmetry_3
In2 Te1 In1 102.04(13) . .
In2 Te1 In3 97.64(12) . .
In1 Te1 In3 100.63(15) . .
In3 Te2 In4 93.00(14) . .
In2 Te3 In2 95.52(17) 7 .
In1 Te4 In4 92.66(13) . 6
In2 Te5 Te5 102.62(10) . 7
In5 Te6 In3 94.02(11) . .
In2 Te7 In5 96.17(11) . .
In2 Te7 In6 102.19(12) . .
In5 Te7 In6 100.72(13) . .
In1 Te8 In6 94.97(14) . .
In4 Te9 In4 100.05(19) 6 .
In6 Te10 In5 92.45(11) . 16
In5 Te11 In1 104.09(18) . .
In6 Te12 In6 101.5(2) 16 .
In3 Te13 In4 101.97(15) . 6
Te8 In1 Te4 110.76(15) . .
Te8 In1 Te1 105.50(19) . .
Te4 In1 Te1 113.44(17) . .
Te8 In1 Te11 116.84(19) . .
Te4 In1 Te11 103.46(19) . .
Te1 In1 Te11 107.05(15) . .
Te3 In2 Te1 109.82(14) . .
Te3 In2 Te5 118.80(15) . .
Te1 In2 Te5 105.32(13) . .
Te3 In2 Te7 103.17(12) . .
Te1 In2 Te7 116.06(15) . .
Te5 In2 Te7 104.08(13) . .
Te2 In3 Te6 107.86(14) . .
Te2 In3 Te13 113.60(17) . .
Te6 In3 Te13 108.47(16) . .
Te2 In3 Te1 109.00(15) . .
Te6 In3 Te1 112.73(12) . .
Te13 In3 Te1 105.27(14) . .
Te4 In4 Te9 109.33(16) 6 .
Te4 In4 Te2 106.21(15) 6 .
Te9 In4 Te2 117.89(12) . .
Te4 In4 Te13 112.50(17) 6 6
Te9 In4 Te13 108.95(15) . 6
Te2 In4 Te13 101.87(17) . 6
Te6 In5 Te10 111.00(12) . 16
Te6 In5 Te11 115.86(14) . .
Te10 In5 Te11 107.09(16) 16 .
Te6 In5 Te7 105.18(16) . .
Te10 In5 Te7 107.93(11) 16 .
Te11 In5 Te7 109.54(13) . .
Te10 In6 Te8 105.50(14) . .
Te10 In6 Te12 115.24(10) . .
Te8 In6 Te12 107.40(16) . .
Te10 In6 Te7 109.33(14) . .
Te8 In6 Te7 115.77(12) . .
Te12 In6 Te7 103.93(14) . .

loop_
_geom_bond_atom_site_label_1
_geom_bond_atom_site_label_2
_geom_bond_distance
_geom_bond_site_symmetry_2
Te1 In2 2.760(4) .
Te1 In1 2.800(6) .
Te1 In3 2.845(4) .
Te2 In3 2.726(4) .
Te2 In4 2.746(5) .
Te3 In2 2.725(4) 7
Te3 In2 2.725(4) .
Te4 In1 2.724(5) .
Te4 In4 2.737(4) 6
Te5 In2 2.785(4) .
Te5 Te5 2.818(8) 7
Te6 In5 2.731(4) .
Te6 In3 2.742(4) .
Te7 In2 2.788(4) .
Te7 In5 2.822(5) .
Te7 In6 2.822(4) .
Te8 In1 2.700(5) .
Te8 In6 2.732(4) .
Te9 In4 2.739(5) 6
Te9 In4 2.739(5) .
Te10 In6 2.728(4) .
Te10 In5 2.741(4) 16
Te11 In5 2.772(5) .
Te11 In1 2.824(6) .
Te12 In6 2.788(5) 16
Te12 In6 2.788(5) .
Te13 In3 2.756(6) .
Te13 In4 2.851(5) 6
In4 Te4 2.737(4) 6
In4 Te13 2.851(5) 6
In5 Te10 2.741(4) 16

loop_
_geom_torsion_atom_site_label_1
_geom_torsion_atom_site_label_2
_geom_torsion_atom_site_label_3
_geom_torsion_atom_site_label_4
_geom_torsion
_geom_torsion_site_symmetry_1
_geom_torsion_site_symmetry_4
In6 Te8 In1 Te4 -146.48(19) . .
In6 Te8 In1 Te1 90.38(17) . .
In6 Te8 In1 Te11 -28.4(2) . .
In4 Te4 In1 Te8 -162.0(2) 6 .
In4 Te4 In1 Te1 -43.6(2) 6 .
In4 Te4 In1 Te11 71.99(18) 6 .
In2 Te1 In1 Te8 -49.57(16) . .
In3 Te1 In1 Te8 -149.85(13) . .
In2 Te1 In1 Te4 -170.99(17) . .
In3 Te1 In1 Te4 88.74(17) . .
In2 Te1 In1 Te11 75.54(17) . .
In3 Te1 In1 Te11 -24.74(17) . .
In5 Te11 In1 Te8 78.0(2) . .
In5 Te11 In1 Te4 -159.99(15) . .
In5 Te11 In1 Te1 -39.90(19) . .
In2 Te3 In2 Te1 108.76(14) 7 .
In2 Te3 In2 Te5 -12.5(2) 7 .
In2 Te3 In2 Te7 -126.92(11) 7 .
In1 Te1 In2 Te3 87.69(15) . .
In3 Te1 In2 Te3 -169.66(13) . .
In1 Te1 In2 Te5 -143.28(15) . .
In3 Te1 In2 Te5 -40.63(16) . .
In1 Te1 In2 Te7 -28.78(17) . .
In3 Te1 In2 Te7 73.87(16) . .
Te5 Te5 In2 Te3 8.56(14) 7 .
Te5 Te5 In2 Te1 -114.92(11) 7 .
Te5 Te5 In2 Te7 122.51(11) 7 .
In5 Te7 In2 Te3 -160.97(12) . .
In6 Te7 In2 Te3 -58.56(15) . .
In5 Te7 In2 Te1 -40.84(15) . .
In6 Te7 In2 Te1 61.57(17) . .
In5 Te7 In2 Te5 74.37(15) . .
In6 Te7 In2 Te5 176.77(14) . .
In4 Te2 In3 Te6 -161.22(15) . .
In4 Te2 In3 Te13 -40.96(17) . .
In4 Te2 In3 Te1 76.07(15) . .
In5 Te6 In3 Te2 -173.59(16) . .
In5 Te6 In3 Te13 62.96(17) . .
In5 Te6 In3 Te1 -53.21(19) . .
In4 Te13 In3 Te2 83.66(19) 6 .
In4 Te13 In3 Te6 -156.42(14) 6 .
In4 Te13 In3 Te1 -35.5(2) 6 .
In2 Te1 In3 Te2 102.92(15) . .
In1 Te1 In3 Te2 -153.23(14) . .
In2 Te1 In3 Te6 -16.81(18) . .
In1 Te1 In3 Te6 87.04(17) . .
In2 Te1 In3 Te13 -134.87(16) . .
In1 Te1 In3 Te13 -31.02(17) . .
In4 Te9 In4 Te4 -154.15(15) 6 6
In4 Te9 In4 Te2 84.49(14) 6 .
In4 Te9 In4 Te13 -30.83(14) 6 6
In3 Te2 In4 Te4 -165.15(15) . 6
In3 Te2 In4 Te9 -42.19(18) . .
In3 Te2 In4 Te13 76.93(16) . 6
In3 Te6 In5 Te10 -149.58(16) . 16
In3 Te6 In5 Te11 -27.17(19) . .
In3 Te6 In5 Te7 93.94(14) . .
In1 Te11 In5 Te6 79.86(19) . .
In1 Te11 In5 Te10 -155.68(14) . 16
In1 Te11 In5 Te7 -38.88(18) . .
In2 Te7 In5 Te6 -44.27(13) . .
In6 Te7 In5 Te6 -147.95(11) . .
In2 Te7 In5 Te10 -162.83(12) . 16
In6 Te7 In5 Te10 93.49(13) . 16
In2 Te7 In5 Te11 80.90(15) . .
In6 Te7 In5 Te11 -22.79(16) . .
In5 Te10 In6 Te8 -153.30(16) 16 .
In5 Te10 In6 Te12 -35.01(18) 16 .
In5 Te10 In6 Te7 81.57(15) 16 .
In1 Te8 In6 Te10 -171.77(17) . .
In1 Te8 In6 Te12 64.82(17) . .
In1 Te8 In6 Te7 -50.7(2) . .
In6 Te12 In6 Te10 86.06(13) 16 .
In6 Te12 In6 Te8 -156.72(12) 16 .
In6 Te12 In6 Te7 -33.54(7) 16 .
In2 Te7 In6 Te10 102.96(15) . .
In5 Te7 In6 Te10 -158.25(12) . .
In2 Te7 In6 Te8 -16.0(2) . .
In5 Te7 In6 Te8 82.81(18) . .
In2 Te7 In6 Te12 -133.49(12) . .
In5 Te7 In6 Te12 -34.70(12) . .

loop_
_platon_squeeze_void_nr
_platon_squeeze_void_average_x
_platon_squeeze_void_average_y
_platon_squeeze_void_average_z
_platon_squeeze_void_volume
_platon_squeeze_void_count_electrons
_platon_squeeze_void_content
1 -0.022 -0.036 -0.002 18652 7498 ' '
